data_4089495
loop_
_publ_author_name
'Luo, Jia'
'Rath, Nigam P.'
'Mirica, Liviu M.'

_publ_section_title
;
 Oxidative Reactivity of (N2S2)PdRX Complexes (R = Me, Cl; X = Me, Cl,
 Br): Involvement of Palladium(III) and Palladium(IV) Intermediates
;
_journal_issue 11
_journal_name_full Organometallics
_journal_page_first 3343
_journal_paper_doi 10.1021/om400286j
_journal_volume 32
_journal_year 2013
_chemical_formula_sum 'C15 H14 Cl F3 N2 O3 Pd S3'
_chemical_formula_weight 565.31
_space_group_IT_number 2
_space_group_name_Hall '-P 1'
_space_group_name_H-M_alt 'P -1'
_symmetry_cell_setting triclinic
_symmetry_space_group_name_H-M 'P -1'
_atom_sites_solution_hydrogens geom
_atom_sites_solution_primary direct
_atom_sites_solution_secondary difmap
_audit_creation_method SHELXL-97
_cell_angle_alpha 106.125(3)
_cell_angle_beta 91.626(3)
_cell_angle_gamma 99.216(3)
_cell_formula_units_Z 6
_cell_length_a 8.3576(4)
_cell_length_b 15.8701(9)
_cell_length_c 23.2350(13)
_cell_measurement_reflns_used 9690
_cell_measurement_temperature 100(2)
_cell_measurement_theta_max 27.51
_cell_measurement_theta_min 2.57
_cell_volume 2913.7(3)
_computing_cell_refinement 'Bruker SAINT'
_computing_data_collection 'Bruker APEX2'
_computing_data_reduction 'Bruker SAINT'
_computing_molecular_graphics 'Bruker SHELXTL'
_computing_publication_material 'Bruker SHELXTL'
_computing_structure_refinement 'SHELXL-97 (Sheldrick, 2008)'
_computing_structure_solution 'SHELXS-97 (Sheldrick, 2008)'
_diffrn_ambient_temperature 100(2)
_diffrn_measured_fraction_theta_full 0.994
_diffrn_measured_fraction_theta_max 0.979
_diffrn_measurement_device_type 'Bruker APEX-II CCD'
_diffrn_measurement_method '\f and \w scans'
_diffrn_radiation_monochromator graphite
_diffrn_radiation_source 'fine-focus sealed tube'
_diffrn_radiation_type MoK\a
_diffrn_radiation_wavelength 0.71073
_diffrn_reflns_av_R_equivalents 0.0382
_diffrn_reflns_av_sigmaI/netI 0.0298
_diffrn_reflns_limit_h_max 10
_diffrn_reflns_limit_h_min -10
_diffrn_reflns_limit_k_max 20
_diffrn_reflns_limit_k_min -20
_diffrn_reflns_limit_l_max 30
_diffrn_reflns_limit_l_min -30
_diffrn_reflns_number 71180
_diffrn_reflns_theta_full 25.00
_diffrn_reflns_theta_max 27.63
_diffrn_reflns_theta_min 1.83
_exptl_absorpt_coefficient_mu 1.463
_exptl_absorpt_correction_T_max 0.8969
_exptl_absorpt_correction_T_min 0.5475
_exptl_absorpt_correction_type multi-scan
_exptl_absorpt_process_details 'sadabs v2008/1'
_exptl_crystal_colour red
_exptl_crystal_density_diffrn 1.933
_exptl_crystal_density_meas ?
_exptl_crystal_density_method 'not measured'
_exptl_crystal_description plate
_exptl_crystal_F_000 1680
_exptl_crystal_size_max 0.47
_exptl_crystal_size_mid 0.28
_exptl_crystal_size_min 0.08
_refine_diff_density_max 0.872
_refine_diff_density_min -0.651
_refine_diff_density_rms 0.113
_refine_ls_extinction_method none
_refine_ls_goodness_of_fit_ref 1.150
_refine_ls_hydrogen_treatment constr
_refine_ls_matrix_type full
_refine_ls_number_parameters 757
_refine_ls_number_reflns 13260
_refine_ls_number_restraints 0
_refine_ls_restrained_S_all 1.150
_refine_ls_R_factor_all 0.0462
_refine_ls_R_factor_gt 0.0313
_refine_ls_shift/su_max 0.002
_refine_ls_shift/su_mean 0.000
_refine_ls_structure_factor_coef Fsqd
_refine_ls_weighting_details 'calc w=1/[\s^2^(Fo^2^)+(0.0112P)^2^+8.8345P] where P=(Fo^2^+2Fc^2^)/3'
_refine_ls_weighting_scheme calc
_refine_ls_wR_factor_gt 0.0630
_refine_ls_wR_factor_ref 0.0747
_reflns_number_gt 11010
_reflns_number_total 13260
_reflns_threshold_expression >2sigma(I)
_cod_data_source_file om400286j_si_002.cif
_cod_data_source_block l7811
_cod_depositor_comments
;
The following automatic conversions were performed:

data item '_symmetry_cell_setting' value 'Triclinic' was changed to
'triclinic' in accordance with the
/home/saulius/struct/COD-crude-data/automatic-downloads/DataCite-retrospective/ACS/depositions/lib/dictionaries/cif_core.dic
dictionary named 'cif_core.dic' version 2.4.2 last updated on
2011-04-26.

data item '_exptl_crystal_density_meas' value 'no' was changed to '?'
-- the value is perceived as not measured.

Automatic conversion script
Id: cif_fix_values 6909 2019-04-08 15:41:33Z antanas 
;
_cod_original_sg_symbol_H-M P-1
_cod_database_code 4089495

loop_
_symmetry_equiv_pos_as_xyz
'x, y, z'
'-x, -y, -z'

loop_
_atom_site_label
_atom_site_type_symbol
_atom_site_fract_x
_atom_site_fract_y
_atom_site_fract_z
_atom_site_U_iso_or_equiv
_atom_site_adp_type
_atom_site_occupancy
_atom_site_symmetry_multiplicity
_atom_site_calc_flag
_atom_site_refinement_flags
Pd1 Pd 0.76784(3) 0.083659(15) 0.921262(10) 0.01335(5) Uani 1 1 d .
Pd2 Pd 0.48397(3) 0.802390(16) 0.752790(10) 0.01570(6) Uani 1 1 d .
Pd3 Pd 0.15424(3) 0.375464(16) 0.581681(10) 0.01692(6) Uani 1 1 d .
S1 S 0.58994(9) 0.15339(5) 0.98536(3) 0.01543(15) Uani 1 1 d .
S2 S 1.01075(10) 0.04407(5) 0.88620(3) 0.01675(15) Uani 1 1 d .
S3 S 0.64261(10) 0.75390(5) 0.81689(3) 0.01685(15) Uani 1 1 d .
S4 S 0.36858(11) 0.81920(6) 0.66530(4) 0.02245(17) Uani 1 1 d .
S5 S 0.32777(10) 0.43562(5) 0.66755(3) 0.01794(16) Uani 1 1 d .
S6 S -0.08501(11) 0.32935(6) 0.51854(4) 0.02393(18) Uani 1 1 d .
S7 S 0.37948(11) 0.53352(6) 0.88609(4) 0.02238(17) Uani 1 1 d .
S8 S 0.49154(10) 0.09121(6) 0.79399(4) 0.02008(17) Uani 1 1 d .
S9 S 0.35752(10) 0.17105(6) 0.52984(4) 0.02074(17) Uani 1 1 d .
Cl1 Cl 0.65170(10) -0.05529(5) 0.92418(3) 0.01901(15) Uani 1 1 d .
Cl2 Cl 0.23920(10) 0.74480(5) 0.78236(4) 0.02192(16) Uani 1 1 d .
Cl3 Cl 0.27233(13) 0.48100(6) 0.53883(4) 0.0311(2) Uani 1 1 d .
F1 F 0.6219(3) 0.52873(16) 0.95818(10) 0.0368(5) Uani 1 1 d .
F2 F 0.6441(3) 0.46533(18) 0.86523(12) 0.0472(7) Uani 1 1 d .
F3 F 0.4759(3) 0.40032(15) 0.91488(12) 0.0399(6) Uani 1 1 d .
F4 F 0.6409(3) 0.25447(16) 0.80552(12) 0.0432(6) Uani 1 1 d .
F5 F 0.5306(3) 0.18646(19) 0.71660(10) 0.0442(6) Uani 1 1 d .
F6 F 0.3808(3) 0.23497(18) 0.78806(11) 0.0438(6) Uani 1 1 d .
F7 F 0.4270(4) 0.04802(18) 0.57754(13) 0.0514(7) Uani 1 1 d .
F8 F 0.2457(4) -0.00009(16) 0.50303(14) 0.0571(8) Uani 1 1 d .
F9 F 0.1835(3) 0.07502(18) 0.58894(13) 0.0515(7) Uani 1 1 d .
O1 O 0.2827(3) 0.54690(17) 0.93714(12) 0.0310(6) Uani 1 1 d .
O2 O 0.4684(4) 0.61399(19) 0.87786(14) 0.0406(7) Uani 1 1 d .
O3 O 0.2965(4) 0.4682(2) 0.83365(12) 0.0444(8) Uani 1 1 d .
O4 O 0.6487(3) 0.06646(17) 0.78261(11) 0.0281(6) Uani 1 1 d .
O5 O 0.4565(3) 0.11859(17) 0.85635(10) 0.0250(5) Uani 1 1 d .
O6 O 0.3577(3) 0.03534(19) 0.75378(12) 0.0369(7) Uani 1 1 d .
O7 O 0.4130(3) 0.23645(17) 0.58654(11) 0.0299(6) Uani 1 1 d .
O8 O 0.2090(3) 0.18085(18) 0.50152(11) 0.0306(6) Uani 1 1 d .
O9 O 0.4849(3) 0.1522(2) 0.48964(11) 0.0349(7) Uani 1 1 d .
N1 N 0.8616(3) 0.20592(17) 0.91466(11) 0.0139(5) Uani 1 1 d .
N2 N 0.9470(3) 0.13546(18) 1.02183(11) 0.0163(5) Uani 1 1 d .
N3 N 0.6979(3) 0.86009(17) 0.72910(11) 0.0159(5) Uani 1 1 d .
N4 N 0.5420(3) 0.65847(17) 0.67685(12) 0.0187(6) Uani 1 1 d .
N5 N 0.0557(3) 0.28208(17) 0.62114(11) 0.0162(5) Uani 1 1 d .
N6 N -0.0313(3) 0.47030(18) 0.64760(12) 0.0196(6) Uani 1 1 d .
C1 C 0.9996(4) 0.2174(2) 0.88577(14) 0.0187(7) Uani 1 1 d .
C2 C 1.0728(4) 0.3009(2) 0.88490(15) 0.0215(7) Uani 1 1 d .
H2 H 1.1685 0.3080 0.8643 0.026 Uiso 1 1 calc R
C3 C 1.0068(5) 0.3750(2) 0.91422(15) 0.0246(7) Uani 1 1 d .
H3 H 1.0571 0.4331 0.9143 0.030 Uiso 1 1 calc R
C4 C 0.8668(4) 0.3626(2) 0.94318(15) 0.0206(7) Uani 1 1 d .
H4 H 0.8196 0.4123 0.9635 0.025 Uiso 1 1 calc R
C5 C 0.7953(4) 0.2771(2) 0.94242(13) 0.0161(6) Uani 1 1 d .
C6 C 0.6358(4) 0.2604(2) 0.96974(15) 0.0186(6) Uani 1 1 d .
H6A H 0.5471 0.2647 0.9421 0.022 Uiso 1 1 calc R
H6B H 0.6368 0.3081 1.0077 0.022 Uiso 1 1 calc R
C7 C 0.7000(4) 0.1780(2) 1.05967(14) 0.0203(7) Uani 1 1 d .
H7A H 0.6615 0.2283 1.0881 0.024 Uiso 1 1 calc R
H7B H 0.6758 0.1254 1.0750 0.024 Uiso 1 1 calc R
C8 C 0.8797(4) 0.2011(2) 1.05676(13) 0.0171(6) Uani 1 1 d .
C9 C 0.9699(4) 0.2861(2) 1.08217(14) 0.0198(7) Uani 1 1 d .
H9 H 0.9227 0.3315 1.1082 0.024 Uiso 1 1 calc R
C10 C 1.1297(4) 0.3026(2) 1.06859(15) 0.0229(7) Uani 1 1 d .
H10 H 1.1953 0.3591 1.0868 0.027 Uiso 1 1 calc R
C11 C 1.1943(4) 0.2366(2) 1.02830(15) 0.0211(7) Uani 1 1 d .
H11 H 1.3023 0.2480 1.0171 0.025 Uiso 1 1 calc R
C12 C 1.0973(4) 0.1537(2) 1.00489(14) 0.0172(6) Uani 1 1 d .
C13 C 1.1444(4) 0.0787(2) 0.95599(14) 0.0192(7) Uani 1 1 d .
H13A H 1.1440 0.0265 0.9715 0.023 Uiso 1 1 calc R
H13B H 1.2568 0.0975 0.9465 0.023 Uiso 1 1 calc R
C14 C 1.0626(4) 0.1349(2) 0.85336(15) 0.0213(7) Uani 1 1 d .
H14A H 1.1824 0.1494 0.8537 0.026 Uiso 1 1 calc R
H14B H 1.0177 0.1153 0.8109 0.026 Uiso 1 1 calc R
C15 C 0.6966(4) 0.8955(2) 0.68212(14) 0.0178(6) Uani 1 1 d .
C16 C 0.8420(4) 0.9305(2) 0.66299(15) 0.0238(7) Uani 1 1 d .
H16 H 0.8407 0.9534 0.6293 0.029 Uiso 1 1 calc R
C17 C 0.9876(5) 0.9320(2) 0.69276(15) 0.0252(8) Uani 1 1 d .
H17 H 1.0870 0.9572 0.6804 0.030 Uiso 1 1 calc R
C18 C 0.9876(4) 0.8965(2) 0.74093(15) 0.0217(7) Uani 1 1 d .
H18 H 1.0869 0.8975 0.7622 0.026 Uiso 1 1 calc R
C19 C 0.8402(4) 0.8593(2) 0.75770(14) 0.0169(6) Uani 1 1 d .
C20 C 0.8360(4) 0.8197(2) 0.80974(14) 0.0198(7) Uani 1 1 d .
H20A H 0.8656 0.8687 0.8474 0.024 Uiso 1 1 calc R
H20B H 0.9202 0.7815 0.8056 0.024 Uiso 1 1 calc R
C21 C 0.6651(4) 0.6442(2) 0.76669(14) 0.0211(7) Uani 1 1 d .
H21A H 0.7635 0.6259 0.7806 0.025 Uiso 1 1 calc R
H21B H 0.5699 0.5992 0.7684 0.025 Uiso 1 1 calc R
C22 C 0.6787(4) 0.6477(2) 0.70257(15) 0.0204(7) Uani 1 1 d .
C23 C 0.8253(5) 0.6514(2) 0.67549(16) 0.0251(7) Uani 1 1 d .
H23 H 0.9214 0.6436 0.6947 0.030 Uiso 1 1 calc R
C24 C 0.8262(5) 0.6669(2) 0.61950(17) 0.0312(9) Uani 1 1 d .
H24 H 0.9216 0.6649 0.5982 0.037 Uiso 1 1 calc R
C25 C 0.6884(5) 0.6852(2) 0.59484(15) 0.0283(8) Uani 1 1 d .
H25 H 0.6890 0.6993 0.5577 0.034 Uiso 1 1 calc R
C26 C 0.5484(5) 0.6825(2) 0.62577(14) 0.0233(7) Uani 1 1 d .
C27 C 0.3985(5) 0.7151(2) 0.60979(15) 0.0269(8) Uani 1 1 d .
H27A H 0.3024 0.6684 0.6071 0.032 Uiso 1 1 calc R
H27B H 0.4070 0.7254 0.5698 0.032 Uiso 1 1 calc R
C28 C 0.5366(4) 0.8996(2) 0.65392(14) 0.0210(7) Uani 1 1 d .
H28A H 0.5454 0.8895 0.6102 0.025 Uiso 1 1 calc R
H28B H 0.5119 0.9603 0.6706 0.025 Uiso 1 1 calc R
C29 C -0.0817(4) 0.2237(2) 0.59562(15) 0.0190(7) Uani 1 1 d .
C30 C -0.1630(4) 0.1671(2) 0.62523(16) 0.0253(7) Uani 1 1 d .
H30 H -0.2591 0.1268 0.6068 0.030 Uiso 1 1 calc R
C31 C -0.1030(5) 0.1697(2) 0.68201(17) 0.0263(8) Uani 1 1 d .
H31 H -0.1584 0.1319 0.7032 0.032 Uiso 1 1 calc R
C32 C 0.0388(5) 0.2280(2) 0.70749(15) 0.0237(7) Uani 1 1 d .
H32 H 0.0827 0.2301 0.7461 0.028 Uiso 1 1 calc R
C33 C 0.1163(4) 0.2834(2) 0.67597(13) 0.0162(6) Uani 1 1 d .
C34 C 0.2756(4) 0.3444(2) 0.70069(14) 0.0184(6) Uani 1 1 d .
H34A H 0.3635 0.3085 0.6945 0.022 Uiso 1 1 calc R
H34B H 0.2716 0.3698 0.7445 0.022 Uiso 1 1 calc R
C35 C 0.2140(4) 0.5193(2) 0.71121(14) 0.0197(7) Uani 1 1 d .
H35A H 0.2512 0.5354 0.7543 0.024 Uiso 1 1 calc R
H35B H 0.2362 0.5739 0.6979 0.024 Uiso 1 1 calc R
C36 C 0.0344(4) 0.4840(2) 0.70308(14) 0.0180(6) Uani 1 1 d .
C37 C -0.0545(5) 0.4574(2) 0.74703(15) 0.0246(7) Uani 1 1 d .
H37 H -0.0088 0.4715 0.7872 0.029 Uiso 1 1 calc R
C38 C -0.2110(5) 0.4100(2) 0.73041(17) 0.0278(8) Uani 1 1 d .
H38 H -0.2756 0.3926 0.7595 0.033 Uiso 1 1 calc R
C39 C -0.2729(5) 0.3882(2) 0.67117(17) 0.0274(8) Uani 1 1 d .
H39 H -0.3772 0.3524 0.6585 0.033 Uiso 1 1 calc R
C40 C -0.1785(4) 0.4200(2) 0.63076(15) 0.0217(7) Uani 1 1 d .
C41 C -0.2253(5) 0.3942(3) 0.56403(16) 0.0282(8) Uani 1 1 d .
H41A H -0.2273 0.4489 0.5517 0.034 Uiso 1 1 calc R
H41B H -0.3364 0.3586 0.5558 0.034 Uiso 1 1 calc R
C42 C -0.1373(4) 0.2220(2) 0.53339(15) 0.0236(7) Uani 1 1 d .
H42A H -0.2567 0.2028 0.5273 0.028 Uiso 1 1 calc R
H42B H -0.0876 0.1775 0.5040 0.028 Uiso 1 1 calc R
C43 C 0.5375(5) 0.4793(3) 0.90743(17) 0.0296(8) Uani 1 1 d .
C44 C 0.5125(5) 0.1965(3) 0.77459(16) 0.0294(8) Uani 1 1 d .
C45 C 0.3003(5) 0.0681(3) 0.55113(18) 0.0332(9) Uani 1 1 d .

loop_
_atom_site_aniso_label
_atom_site_aniso_U_11
_atom_site_aniso_U_22
_atom_site_aniso_U_33
_atom_site_aniso_U_23
_atom_site_aniso_U_13
_atom_site_aniso_U_12
Pd1 0.01078(12) 0.01433(11) 0.01370(11) 0.00269(9) 0.00214(8) 0.00072(8)
Pd2 0.01558(12) 0.01708(12) 0.01328(11) 0.00183(9) 0.00234(9) 0.00373(9)
Pd3 0.01876(13) 0.01770(12) 0.01270(11) 0.00279(9) 0.00228(9) 0.00116(9)
S1 0.0113(4) 0.0177(4) 0.0162(3) 0.0038(3) 0.0028(3) 0.0010(3)
S2 0.0146(4) 0.0161(4) 0.0180(4) 0.0022(3) 0.0039(3) 0.0026(3)
S3 0.0175(4) 0.0172(4) 0.0140(3) 0.0025(3) 0.0014(3) 0.0009(3)
S4 0.0206(4) 0.0266(4) 0.0200(4) 0.0054(3) -0.0006(3) 0.0066(3)
S5 0.0172(4) 0.0178(4) 0.0176(4) 0.0037(3) 0.0013(3) 0.0019(3)
S6 0.0263(5) 0.0280(4) 0.0153(4) 0.0047(3) -0.0022(3) 0.0019(3)
S7 0.0269(5) 0.0212(4) 0.0185(4) 0.0047(3) 0.0014(3) 0.0045(3)
S8 0.0185(4) 0.0234(4) 0.0161(4) 0.0015(3) 0.0019(3) 0.0043(3)
S9 0.0183(4) 0.0241(4) 0.0164(4) 0.0006(3) 0.0020(3) 0.0032(3)
Cl1 0.0169(4) 0.0162(4) 0.0227(4) 0.0049(3) 0.0042(3) -0.0001(3)
Cl2 0.0168(4) 0.0261(4) 0.0218(4) 0.0052(3) 0.0041(3) 0.0032(3)
Cl3 0.0453(6) 0.0264(4) 0.0179(4) 0.0075(3) 0.0033(4) -0.0072(4)
F1 0.0335(14) 0.0427(14) 0.0320(12) 0.0143(10) -0.0077(10) -0.0043(10)
F2 0.0454(16) 0.0532(16) 0.0474(15) 0.0114(12) 0.0223(12) 0.0239(13)
F3 0.0403(15) 0.0264(12) 0.0568(15) 0.0191(11) -0.0012(12) 0.0044(10)
F4 0.0427(15) 0.0316(13) 0.0535(15) 0.0143(11) 0.0023(12) -0.0028(11)
F5 0.0455(16) 0.0700(18) 0.0301(12) 0.0291(12) 0.0153(11) 0.0191(13)
F6 0.0423(15) 0.0564(16) 0.0515(15) 0.0315(13) 0.0218(12) 0.0315(13)
F7 0.0564(19) 0.0441(15) 0.0628(18) 0.0243(14) 0.0012(14) 0.0196(13)
F8 0.062(2) 0.0247(13) 0.0681(19) -0.0078(12) -0.0031(15) -0.0005(12)
F9 0.0500(17) 0.0513(16) 0.0625(18) 0.0289(14) 0.0275(14) 0.0093(13)
O1 0.0306(15) 0.0253(13) 0.0313(14) 0.0006(11) 0.0118(11) -0.0004(11)
O2 0.0370(18) 0.0384(16) 0.0583(19) 0.0304(15) 0.0159(14) 0.0095(13)
O3 0.056(2) 0.0468(18) 0.0226(14) -0.0034(13) -0.0113(13) 0.0132(15)
O4 0.0253(14) 0.0299(14) 0.0284(13) 0.0024(11) 0.0050(10) 0.0128(11)
O5 0.0265(14) 0.0327(14) 0.0163(11) 0.0054(10) 0.0044(10) 0.0092(11)
O6 0.0264(15) 0.0440(17) 0.0283(14) -0.0033(12) -0.0019(11) -0.0032(12)
O7 0.0330(15) 0.0264(13) 0.0223(12) -0.0044(10) -0.0017(11) 0.0027(11)
O8 0.0243(14) 0.0381(15) 0.0289(14) 0.0083(12) -0.0004(11) 0.0067(11)
O9 0.0222(14) 0.0570(19) 0.0216(13) 0.0041(12) 0.0065(10) 0.0073(12)
N1 0.0146(13) 0.0162(13) 0.0115(11) 0.0058(10) 0.0017(9) 0.0009(10)
N2 0.0115(13) 0.0208(14) 0.0142(12) 0.0033(10) -0.0009(10) -0.0003(10)
N3 0.0201(14) 0.0141(13) 0.0119(12) 0.0001(10) 0.0044(10) 0.0045(10)
N4 0.0223(15) 0.0135(13) 0.0160(13) -0.0005(10) 0.0000(11) -0.0005(11)
N5 0.0148(14) 0.0154(13) 0.0155(12) -0.0006(10) 0.0037(10) 0.0031(10)
N6 0.0207(15) 0.0185(14) 0.0202(13) 0.0040(11) 0.0015(11) 0.0083(11)
C1 0.0147(16) 0.0242(17) 0.0162(15) 0.0043(13) 0.0030(12) 0.0026(13)
C2 0.0189(18) 0.0213(17) 0.0229(16) 0.0059(13) 0.0059(13) -0.0006(13)
C3 0.028(2) 0.0195(17) 0.0250(17) 0.0072(14) 0.0066(14) -0.0025(14)
C4 0.0230(18) 0.0170(16) 0.0202(16) 0.0033(13) 0.0048(13) 0.0014(13)
C5 0.0156(16) 0.0186(15) 0.0142(14) 0.0046(12) 0.0001(11) 0.0032(12)
C6 0.0170(17) 0.0162(15) 0.0227(16) 0.0050(13) 0.0030(12) 0.0035(12)
C7 0.0158(17) 0.0298(18) 0.0129(14) 0.0031(13) 0.0018(12) 0.0024(13)
C8 0.0161(16) 0.0235(17) 0.0116(14) 0.0061(12) 0.0008(11) 0.0013(12)
C9 0.0197(17) 0.0217(17) 0.0149(15) 0.0009(12) 0.0015(12) 0.0026(13)
C10 0.0195(18) 0.0218(17) 0.0231(17) 0.0027(14) -0.0024(13) -0.0013(13)
C11 0.0120(16) 0.0230(17) 0.0274(17) 0.0063(14) 0.0005(13) 0.0024(13)
C12 0.0130(16) 0.0207(16) 0.0174(15) 0.0053(12) -0.0014(12) 0.0019(12)
C13 0.0142(16) 0.0229(17) 0.0199(15) 0.0048(13) -0.0002(12) 0.0041(12)
C14 0.0213(18) 0.0220(17) 0.0214(16) 0.0058(13) 0.0103(13) 0.0051(13)
C15 0.0263(18) 0.0116(14) 0.0144(14) 0.0002(12) 0.0031(12) 0.0058(12)
C16 0.030(2) 0.0198(17) 0.0224(17) 0.0061(13) 0.0081(14) 0.0048(14)
C17 0.026(2) 0.0225(17) 0.0242(17) 0.0031(14) 0.0103(14) 0.0017(14)
C18 0.0182(17) 0.0201(16) 0.0237(16) 0.0019(13) 0.0037(13) 0.0019(13)
C19 0.0169(16) 0.0156(15) 0.0152(14) -0.0003(12) 0.0016(12) 0.0029(12)
C20 0.0170(17) 0.0204(16) 0.0180(15) 0.0005(13) 0.0008(12) 0.0005(13)
C21 0.0284(19) 0.0144(15) 0.0198(16) 0.0030(12) 0.0008(13) 0.0057(13)
C22 0.0261(19) 0.0110(15) 0.0203(16) -0.0010(12) -0.0003(13) 0.0019(12)
C23 0.027(2) 0.0181(17) 0.0295(18) 0.0022(14) 0.0067(15) 0.0099(14)
C24 0.035(2) 0.0274(19) 0.032(2) 0.0046(16) 0.0186(17) 0.0121(16)
C25 0.043(2) 0.0247(18) 0.0163(16) 0.0021(14) 0.0088(15) 0.0089(16)
C26 0.034(2) 0.0147(16) 0.0163(15) -0.0027(12) -0.0007(14) 0.0026(14)
C27 0.033(2) 0.0233(18) 0.0193(16) 0.0018(14) -0.0072(14) 0.0003(15)
C28 0.0302(19) 0.0172(16) 0.0159(15) 0.0040(12) 0.0016(13) 0.0065(13)
C29 0.0129(16) 0.0184(16) 0.0224(16) 0.0008(13) 0.0013(12) 0.0026(12)
C30 0.0217(19) 0.0196(17) 0.0324(19) 0.0040(14) 0.0054(14) 0.0026(13)
C31 0.027(2) 0.0201(17) 0.0322(19) 0.0080(15) 0.0114(15) 0.0037(14)
C32 0.031(2) 0.0210(17) 0.0221(17) 0.0078(14) 0.0064(14) 0.0085(14)
C33 0.0188(17) 0.0137(15) 0.0152(14) 0.0007(12) 0.0023(12) 0.0062(12)
C34 0.0209(17) 0.0183(16) 0.0165(15) 0.0049(12) 0.0002(12) 0.0051(13)
C35 0.0221(18) 0.0156(15) 0.0189(15) 0.0010(12) 0.0023(13) 0.0031(13)
C36 0.0222(18) 0.0120(14) 0.0181(15) 0.0002(12) 0.0036(12) 0.0050(12)
C37 0.030(2) 0.0249(18) 0.0184(16) 0.0033(14) 0.0079(14) 0.0076(15)
C38 0.025(2) 0.0268(19) 0.0308(19) 0.0056(15) 0.0147(15) 0.0044(15)
C39 0.0193(19) 0.0261(19) 0.0337(19) 0.0019(15) 0.0068(15) 0.0061(14)
C40 0.0205(18) 0.0184(16) 0.0257(17) 0.0019(13) 0.0000(13) 0.0097(13)
C41 0.024(2) 0.033(2) 0.0275(18) 0.0058(15) -0.0042(14) 0.0111(15)
C42 0.0221(18) 0.0215(17) 0.0232(17) 0.0010(14) -0.0014(13) 0.0022(13)
C43 0.032(2) 0.029(2) 0.0284(19) 0.0087(16) 0.0033(15) 0.0077(16)
C44 0.026(2) 0.043(2) 0.0253(18) 0.0158(17) 0.0070(15) 0.0120(17)
C45 0.033(2) 0.028(2) 0.036(2) 0.0046(16) 0.0041(17) 0.0054(16)

loop_
_atom_type_symbol
_atom_type_description
_atom_type_scat_dispersion_real
_atom_type_scat_dispersion_imag
_atom_type_scat_source
C C 0.0033 0.0016 'International Tables Vol C Tables 4.2.6.8 and 6.1.1.4'
H H 0.0000 0.0000 'International Tables Vol C Tables 4.2.6.8 and 6.1.1.4'
N N 0.0061 0.0033 'International Tables Vol C Tables 4.2.6.8 and 6.1.1.4'
O O 0.0106 0.0060 'International Tables Vol C Tables 4.2.6.8 and 6.1.1.4'
F F 0.0171 0.0103 'International Tables Vol C Tables 4.2.6.8 and 6.1.1.4'
S S 0.1246 0.1234 'International Tables Vol C Tables 4.2.6.8 and 6.1.1.4'
Cl Cl 0.1484 0.1585 'International Tables Vol C Tables 4.2.6.8 and 6.1.1.4'
Pd Pd -0.9988 1.0072 'International Tables Vol C Tables 4.2.6.8 and 6.1.1.4'

loop_
_geom_angle_atom_site_label_1
_geom_angle_atom_site_label_2
_geom_angle_atom_site_label_3
_geom_angle
N1 Pd1 Cl1 176.73(8)
N1 Pd1 S1 86.55(7)
Cl1 Pd1 S1 93.40(3)
N1 Pd1 S2 85.32(8)
Cl1 Pd1 S2 95.78(3)
S1 Pd1 S2 159.31(3)
N3 Pd2 Cl2 176.85(7)
N3 Pd2 S4 85.77(8)
Cl2 Pd2 S4 94.15(3)
N3 Pd2 S3 86.12(8)
Cl2 Pd2 S3 94.89(3)
S4 Pd2 S3 160.89(3)
N5 Pd3 Cl3 178.31(8)
N5 Pd3 S5 86.61(8)
Cl3 Pd3 S5 91.90(3)
N5 Pd3 S6 84.97(8)
Cl3 Pd3 S6 96.69(3)
S5 Pd3 S6 160.48(3)
N5 Pd3 N6 83.35(9)
Cl3 Pd3 N6 97.23(7)
S5 Pd3 N6 81.13(7)
S6 Pd3 N6 80.42(7)
C6 S1 C7 101.54(16)
C6 S1 Pd1 96.58(10)
C7 S1 Pd1 102.23(11)
C14 S2 C13 103.66(16)
C14 S2 Pd1 95.70(11)
C13 S2 Pd1 101.81(11)
C20 S3 C21 100.09(16)
C20 S3 Pd2 97.34(11)
C21 S3 Pd2 100.04(11)
C28 S4 C27 102.12(17)
C28 S4 Pd2 96.45(11)
C27 S4 Pd2 100.93(12)
C34 S5 C35 101.98(15)
C34 S5 Pd3 97.06(11)
C35 S5 Pd3 100.23(11)
C42 S6 C41 102.02(17)
C42 S6 Pd3 95.33(12)
C41 S6 Pd3 101.76(12)
O2 S7 O3 117.2(2)
O2 S7 O1 114.45(17)
O3 S7 O1 112.96(19)
O2 S7 C43 103.40(18)
O3 S7 C43 103.23(18)
O1 S7 C43 103.21(17)
O6 S8 O4 115.67(16)
O6 S8 O5 114.62(16)
O4 S8 O5 116.03(15)
O6 S8 C44 103.58(18)
O4 S8 C44 102.16(17)
O5 S8 C44 101.79(16)
O8 S9 O7 115.64(16)
O8 S9 O9 114.57(16)
O7 S9 O9 114.04(17)
O8 S9 C45 103.40(18)
O7 S9 C45 103.09(17)
O9 S9 C45 103.90(18)
C5 N1 C1 119.8(3)
C5 N1 Pd1 120.3(2)
C1 N1 Pd1 119.8(2)
C12 N2 C8 119.8(3)
C19 N3 C15 120.2(3)
C19 N3 Pd2 120.4(2)
C15 N3 Pd2 119.3(2)
C22 N4 C26 118.9(3)
C33 N5 C29 119.2(3)
C33 N5 Pd3 120.2(2)
C29 N5 Pd3 120.2(2)
C36 N6 C40 119.6(3)
C36 N6 Pd3 103.0(2)
C40 N6 Pd3 102.5(2)
N1 C1 C2 120.8(3)
N1 C1 C14 117.0(3)
C2 C1 C14 122.1(3)
C1 C2 C3 119.9(3)
C1 C2 H2 120.1
C3 C2 H2 120.1
C4 C3 C2 118.8(3)
C4 C3 H3 120.6
C2 C3 H3 120.6
C3 C4 C5 119.5(3)
C3 C4 H4 120.2
C5 C4 H4 120.2
N1 C5 C4 121.1(3)
N1 C5 C6 117.8(3)
C4 C5 C6 120.9(3)
C5 C6 S1 115.0(2)
C5 C6 H6A 108.5
S1 C6 H6A 108.5
C5 C6 H6B 108.5
S1 C6 H6B 108.5
H6A C6 H6B 107.5
C8 C7 S1 111.7(2)
C8 C7 H7A 109.3
S1 C7 H7A 109.3
C8 C7 H7B 109.3
S1 C7 H7B 109.3
H7A C7 H7B 107.9
N2 C8 C9 121.3(3)
N2 C8 C7 114.5(3)
C9 C8 C7 123.8(3)
C10 C9 C8 118.3(3)
C10 C9 H9 120.9
C8 C9 H9 120.9
C9 C10 C11 120.0(3)
C9 C10 H10 120.0
C11 C10 H10 120.0
C12 C11 C10 118.4(3)
C12 C11 H11 120.8
C10 C11 H11 120.8
N2 C12 C11 121.6(3)
N2 C12 C13 114.0(3)
C11 C12 C13 124.2(3)
C12 C13 S2 114.4(2)
C12 C13 H13A 108.7
S2 C13 H13A 108.7
C12 C13 H13B 108.7
S2 C13 H13B 108.7
H13A C13 H13B 107.6
C1 C14 S2 113.2(2)
C1 C14 H14A 108.9
S2 C14 H14A 108.9
C1 C14 H14B 108.9
S2 C14 H14B 108.9
H14A C14 H14B 107.7
N3 C15 C16 120.2(3)
N3 C15 C28 118.5(3)
C16 C15 C28 121.3(3)
C17 C16 C15 120.1(3)
C17 C16 H16 120.0
C15 C16 H16 120.0
C16 C17 C18 119.3(3)
C16 C17 H17 120.4
C18 C17 H17 120.4
C17 C18 C19 119.2(3)
C17 C18 H18 120.4
C19 C18 H18 120.4
N3 C19 C18 121.0(3)
N3 C19 C20 118.4(3)
C18 C19 C20 120.5(3)
C19 C20 S3 115.5(2)
C19 C20 H20A 108.4
S3 C20 H20A 108.4
C19 C20 H20B 108.4
S3 C20 H20B 108.4
H20A C20 H20B 107.5
C22 C21 S3 111.0(2)
C22 C21 H21A 109.4
S3 C21 H21A 109.4
C22 C21 H21B 109.4
S3 C21 H21B 109.4
H21A C21 H21B 108.0
N4 C22 C23 122.5(3)
N4 C22 C21 113.7(3)
C23 C22 C21 123.3(3)
C24 C23 C22 117.8(3)
C24 C23 H23 121.1
C22 C23 H23 121.1
C25 C24 C23 119.9(3)
C25 C24 H24 120.1
C23 C24 H24 120.1
C24 C25 C26 118.3(3)
C24 C25 H25 120.9
C26 C25 H25 120.9
N4 C26 C25 122.0(3)
N4 C26 C27 113.7(3)
C25 C26 C27 124.0(3)
C26 C27 S4 112.6(2)
C26 C27 H27A 109.1
S4 C27 H27A 109.1
C26 C27 H27B 109.1
S4 C27 H27B 109.1
H27A C27 H27B 107.8
C15 C28 S4 114.2(2)
C15 C28 H28A 108.7
S4 C28 H28A 108.7
C15 C28 H28B 108.7
S4 C28 H28B 108.7
H28A C28 H28B 107.6
N5 C29 C30 121.3(3)
N5 C29 C42 116.6(3)
C30 C29 C42 122.0(3)
C29 C30 C31 119.5(3)
C29 C30 H30 120.3
C31 C30 H30 120.3
C32 C31 C30 119.1(3)
C32 C31 H31 120.5
C30 C31 H31 120.5
C31 C32 C33 119.3(3)
C31 C32 H32 120.3
C33 C32 H32 120.3
N5 C33 C32 121.5(3)
N5 C33 C34 117.5(3)
C32 C33 C34 121.0(3)
C33 C34 S5 115.0(2)
C33 C34 H34A 108.5
S5 C34 H34A 108.5
C33 C34 H34B 108.5
S5 C34 H34B 108.5
H34A C34 H34B 107.5
C36 C35 S5 110.9(2)
C36 C35 H35A 109.5
S5 C35 H35A 109.5
C36 C35 H35B 109.5
S5 C35 H35B 109.5
H35A C35 H35B 108.0
N6 C36 C37 121.8(3)
N6 C36 C35 114.1(3)
C37 C36 C35 123.7(3)
C38 C37 C36 118.2(3)
C38 C37 H37 120.9
C36 C37 H37 120.9
C39 C38 C37 119.7(3)
C39 C38 H38 120.1
C37 C38 H38 120.1
C38 C39 C40 118.3(3)
C38 C39 H39 120.8
C40 C39 H39 120.8
N6 C40 C39 121.9(3)
N6 C40 C41 114.5(3)
C39 C40 C41 123.4(3)
C40 C41 S6 113.0(2)
C40 C41 H41A 109.0
S6 C41 H41A 109.0
C40 C41 H41B 109.0
S6 C41 H41B 109.0
H41A C41 H41B 107.8
C29 C42 S6 113.2(2)
C29 C42 H42A 108.9
S6 C42 H42A 108.9
C29 C42 H42B 108.9
S6 C42 H42B 108.9
H42A C42 H42B 107.8
F1 C43 F3 108.0(3)
F1 C43 F2 106.7(3)
F3 C43 F2 107.5(3)
F1 C43 S7 111.7(3)
F3 C43 S7 111.6(3)
F2 C43 S7 111.0(3)
F5 C44 F4 107.5(3)
F5 C44 F6 107.2(3)
F4 C44 F6 107.0(3)
F5 C44 S8 112.9(3)
F4 C44 S8 111.1(3)
F6 C44 S8 110.9(3)
F9 C45 F8 107.7(3)
F9 C45 F7 108.0(3)
F8 C45 F7 107.6(3)
F9 C45 S9 111.3(3)
F8 C45 S9 110.8(3)
F7 C45 S9 111.3(3)

loop_
_geom_bond_atom_site_label_1
_geom_bond_atom_site_label_2
_geom_bond_distance
Pd1 N1 2.022(3)
Pd1 Cl1 2.2826(8)
Pd1 S1 2.3217(8)
Pd1 S2 2.3234(8)
Pd2 N3 2.037(3)
Pd2 Cl2 2.3069(8)
Pd2 S4 2.3251(9)
Pd2 S3 2.3281(8)
Pd3 N5 2.030(3)
Pd3 Cl3 2.2855(9)
Pd3 S5 2.3085(8)
Pd3 S6 2.3355(9)
Pd3 N6 2.573(3)
S1 C6 1.817(3)
S1 C7 1.844(3)
S2 C14 1.810(3)
S2 C13 1.840(3)
S3 C20 1.817(3)
S3 C21 1.848(3)
S4 C28 1.818(4)
S4 C27 1.850(4)
S5 C34 1.820(3)
S5 C35 1.846(3)
S6 C42 1.819(4)
S6 C41 1.845(4)
S7 O2 1.435(3)
S7 O3 1.436(3)
S7 O1 1.440(3)
S7 C43 1.815(4)
S8 O6 1.440(3)
S8 O4 1.441(3)
S8 O5 1.445(2)
S8 C44 1.832(4)
S9 O8 1.439(3)
S9 O7 1.442(2)
S9 O9 1.449(3)
S9 C45 1.831(4)
F1 C43 1.328(4)
F2 C43 1.341(4)
F3 C43 1.337(4)
F4 C44 1.336(5)
F5 C44 1.328(4)
F6 C44 1.346(4)
F7 C45 1.334(5)
F8 C45 1.331(5)
F9 C45 1.329(5)
N1 C5 1.347(4)
N1 C1 1.363(4)
N2 C12 1.338(4)
N2 C8 1.343(4)
N3 C19 1.349(4)
N3 C15 1.360(4)
N4 C22 1.331(4)
N4 C26 1.344(4)
N5 C33 1.351(4)
N5 C29 1.358(4)
N6 C36 1.333(4)
N6 C40 1.337(4)
C1 C2 1.373(5)
C1 C14 1.502(4)
C2 C3 1.392(5)
C2 H2 0.9500
C3 C4 1.380(5)
C3 H3 0.9500
C4 C5 1.388(4)
C4 H4 0.9500
C5 C6 1.509(4)
C6 H6A 0.9900
C6 H6B 0.9900
C7 C8 1.496(4)
C7 H7A 0.9900
C7 H7B 0.9900
C8 C9 1.394(5)
C9 C10 1.382(5)
C9 H9 0.9500
C10 C11 1.390(5)
C10 H10 0.9500
C11 C12 1.385(5)
C11 H11 0.9500
C12 C13 1.512(4)
C13 H13A 0.9900
C13 H13B 0.9900
C14 H14A 0.9900
C14 H14B 0.9900
C15 C16 1.390(5)
C15 C28 1.491(5)
C16 C17 1.376(5)
C16 H16 0.9500
C17 C18 1.386(5)
C17 H17 0.9500
C18 C19 1.393(5)
C18 H18 0.9500
C19 C20 1.509(4)
C20 H20A 0.9900
C20 H20B 0.9900
C21 C22 1.513(5)
C21 H21A 0.9900
C21 H21B 0.9900
C22 C23 1.393(5)
C23 C24 1.390(5)
C23 H23 0.9500
C24 C25 1.379(6)
C24 H24 0.9500
C25 C26 1.391(5)
C25 H25 0.9500
C26 C27 1.504(5)
C27 H27A 0.9900
C27 H27B 0.9900
C28 H28A 0.9900
C28 H28B 0.9900
C29 C30 1.384(5)
C29 C42 1.498(5)
C30 C31 1.386(5)
C30 H30 0.9500
C31 C32 1.384(5)
C31 H31 0.9500
C32 C33 1.389(5)
C32 H32 0.9500
C33 C34 1.509(5)
C34 H34A 0.9900
C34 H34B 0.9900
C35 C36 1.503(5)
C35 H35A 0.9900
C35 H35B 0.9900
C36 C37 1.398(5)
C37 C38 1.386(5)
C37 H37 0.9500
C38 C39 1.386(5)
C38 H38 0.9500
C39 C40 1.392(5)
C39 H39 0.9500
C40 C41 1.512(5)
C41 H41A 0.9900
C41 H41B 0.9900
C42 H42A 0.9900
C42 H42B 0.9900

loop_
_geom_torsion_atom_site_label_1
_geom_torsion_atom_site_label_2
_geom_torsion_atom_site_label_3
_geom_torsion_atom_site_label_4
_geom_torsion
N1 Pd1 S1 C6 11.50(13)
Cl1 Pd1 S1 C6 -165.23(11)
S2 Pd1 S1 C6 78.48(14)
N1 Pd1 S1 C7 -91.87(14)
Cl1 Pd1 S1 C7 91.41(12)
S2 Pd1 S1 C7 -24.88(15)
N1 Pd1 S2 C14 -20.51(13)
Cl1 Pd1 S2 C14 156.39(12)
S1 Pd1 S2 C14 -87.71(14)
N1 Pd1 S2 C13 84.75(13)
Cl1 Pd1 S2 C13 -98.34(12)
S1 Pd1 S2 C13 17.56(15)
N3 Pd2 S3 C20 10.17(12)
Cl2 Pd2 S3 C20 -166.84(11)
S4 Pd2 S3 C20 75.21(14)
N3 Pd2 S3 C21 -91.50(14)
Cl2 Pd2 S3 C21 91.49(12)
S4 Pd2 S3 C21 -26.46(16)
N3 Pd2 S4 C28 -16.40(13)
Cl2 Pd2 S4 C28 160.43(11)
S3 Pd2 S4 C28 -81.50(15)
N3 Pd2 S4 C27 87.31(15)
Cl2 Pd2 S4 C27 -95.85(13)
S3 Pd2 S4 C27 22.21(17)
N5 Pd3 S5 C34 10.20(13)
Cl3 Pd3 S5 C34 -168.99(11)
S6 Pd3 S5 C34 74.74(15)
N6 Pd3 S5 C34 93.99(13)
N5 Pd3 S5 C35 -93.39(13)
Cl3 Pd3 S5 C35 87.42(11)
S6 Pd3 S5 C35 -28.85(15)
N6 Pd3 S5 C35 -9.60(13)
N5 Pd3 S6 C42 -20.21(13)
Cl3 Pd3 S6 C42 159.47(12)
S5 Pd3 S6 C42 -85.00(15)
N6 Pd3 S6 C42 -104.29(13)
N5 Pd3 S6 C41 83.27(15)
Cl3 Pd3 S6 C41 -97.05(13)
S5 Pd3 S6 C41 18.47(17)
N6 Pd3 S6 C41 -0.82(15)
S1 Pd1 N1 C5 -3.3(2)
S2 Pd1 N1 C5 -164.3(2)
S1 Pd1 N1 C1 171.8(2)
S2 Pd1 N1 C1 10.8(2)
S4 Pd2 N3 C19 -168.2(2)
S3 Pd2 N3 C19 -5.6(2)
S4 Pd2 N3 C15 8.5(2)
S3 Pd2 N3 C15 171.2(2)
S5 Pd3 N5 C33 -1.4(2)
S6 Pd3 N5 C33 -163.8(2)
N6 Pd3 N5 C33 -82.9(2)
S5 Pd3 N5 C29 171.7(2)
S6 Pd3 N5 C29 9.3(2)
N6 Pd3 N5 C29 90.2(2)
N5 Pd3 N6 C36 67.9(2)
Cl3 Pd3 N6 C36 -110.5(2)
S5 Pd3 N6 C36 -19.7(2)
S6 Pd3 N6 C36 153.9(2)
N5 Pd3 N6 C40 -56.9(2)
Cl3 Pd3 N6 C40 124.7(2)
S5 Pd3 N6 C40 -144.5(2)
S6 Pd3 N6 C40 29.1(2)
C5 N1 C1 C2 0.4(5)
Pd1 N1 C1 C2 -174.7(3)
C5 N1 C1 C14 -177.3(3)
Pd1 N1 C1 C14 7.6(4)
N1 C1 C2 C3 0.5(5)
C14 C1 C2 C3 178.1(3)
C1 C2 C3 C4 -0.7(5)
C2 C3 C4 C5 -0.1(5)
C1 N1 C5 C4 -1.2(5)
Pd1 N1 C5 C4 173.9(2)
C1 N1 C5 C6 175.5(3)
Pd1 N1 C5 C6 -9.4(4)
C3 C4 C5 N1 1.0(5)
C3 C4 C5 C6 -175.6(3)
N1 C5 C6 S1 21.0(4)
C4 C5 C6 S1 -162.3(3)
C7 S1 C6 C5 84.4(3)
Pd1 S1 C6 C5 -19.5(2)
C6 S1 C7 C8 -64.2(3)
Pd1 S1 C7 C8 35.2(3)
C12 N2 C8 C9 -8.1(5)
C12 N2 C8 C7 165.1(3)
S1 C7 C8 N2 -62.4(3)
S1 C7 C8 C9 110.7(3)
N2 C8 C9 C10 2.6(5)
C7 C8 C9 C10 -170.0(3)
C8 C9 C10 C11 3.0(5)
C9 C10 C11 C12 -3.1(5)
C8 N2 C12 C11 8.0(5)
C8 N2 C12 C13 -168.2(3)
C10 C11 C12 N2 -2.5(5)
C10 C11 C12 C13 173.4(3)
N2 C12 C13 S2 58.8(3)
C11 C12 C13 S2 -117.3(3)
C14 S2 C13 C12 72.5(3)
Pd1 S2 C13 C12 -26.4(3)
N1 C1 C14 S2 -28.4(4)
C2 C1 C14 S2 153.9(3)
C13 S2 C14 C1 -73.1(3)
Pd1 S2 C14 C1 30.5(3)
C19 N3 C15 C16 0.5(4)
Pd2 N3 C15 C16 -176.2(2)
C19 N3 C15 C28 -176.6(3)
Pd2 N3 C15 C28 6.6(4)
N3 C15 C16 C17 -2.1(5)
C28 C15 C16 C17 175.0(3)
C15 C16 C17 C18 1.5(5)
C16 C17 C18 C19 0.6(5)
C15 N3 C19 C18 1.6(4)
Pd2 N3 C19 C18 178.3(2)
C15 N3 C19 C20 179.8(3)
Pd2 N3 C19 C20 -3.5(4)
C17 C18 C19 N3 -2.2(5)
C17 C18 C19 C20 179.7(3)
N3 C19 C20 S3 13.9(4)
C18 C19 C20 S3 -167.9(2)
C21 S3 C20 C19 86.5(3)
Pd2 S3 C20 C19 -15.1(2)
C20 S3 C21 C22 -63.4(3)
Pd2 S3 C21 C22 36.0(3)
C26 N4 C22 C23 -6.7(5)
C26 N4 C22 C21 165.1(3)
S3 C21 C22 N4 -68.7(3)
S3 C21 C22 C23 103.0(3)
N4 C22 C23 C24 -0.1(5)
C21 C22 C23 C24 -171.1(3)
C22 C23 C24 C25 5.3(5)
C23 C24 C25 C26 -3.6(5)
C22 N4 C26 C25 8.5(5)
C22 N4 C26 C27 -165.2(3)
C24 C25 C26 N4 -3.4(5)
C24 C25 C26 C27 169.7(3)
N4 C26 C27 S4 64.7(4)
C25 C26 C27 S4 -108.9(3)
C28 S4 C27 C26 68.4(3)
Pd2 S4 C27 C26 -30.7(3)
N3 C15 C28 S4 -23.3(4)
C16 C15 C28 S4 159.5(3)
C27 S4 C28 C15 -78.0(3)
Pd2 S4 C28 C15 24.7(2)
C33 N5 C29 C30 1.6(5)
Pd3 N5 C29 C30 -171.6(2)
C33 N5 C29 C42 -176.6(3)
Pd3 N5 C29 C42 10.2(4)
N5 C29 C30 C31 -0.2(5)
C42 C29 C30 C31 177.9(3)
C29 C30 C31 C32 -1.0(5)
C30 C31 C32 C33 0.9(5)
C29 N5 C33 C32 -1.7(4)
Pd3 N5 C33 C32 171.5(2)
C29 N5 C33 C34 175.6(3)
Pd3 N5 C33 C34 -11.2(4)
C31 C32 C33 N5 0.5(5)
C31 C32 C33 C34 -176.8(3)
N5 C33 C34 S5 21.3(4)
C32 C33 C34 S5 -161.4(3)
C35 S5 C34 C33 83.4(2)
Pd3 S5 C34 C33 -18.7(2)
C34 S5 C35 C36 -61.0(3)
Pd3 S5 C35 C36 38.5(2)
C40 N6 C36 C37 -8.8(5)
Pd3 N6 C36 C37 -121.5(3)
C40 N6 C36 C35 164.1(3)
Pd3 N6 C36 C35 51.3(3)
S5 C35 C36 N6 -66.6(3)
S5 C35 C36 C37 106.1(3)
N6 C36 C37 C38 4.7(5)
C35 C36 C37 C38 -167.5(3)
C36 C37 C38 C39 1.9(5)
C37 C38 C39 C40 -4.1(5)
C36 N6 C40 C39 6.3(5)
Pd3 N6 C40 C39 119.4(3)
C36 N6 C40 C41 -168.3(3)
Pd3 N6 C40 C41 -55.3(3)
C38 C39 C40 N6 0.1(5)
C38 C39 C40 C41 174.3(3)
N6 C40 C41 S6 60.1(4)
C39 C40 C41 S6 -114.4(3)
C42 S6 C41 C40 72.7(3)
Pd3 S6 C41 C40 -25.4(3)
N5 C29 C42 S6 -30.8(4)
C30 C29 C42 S6 151.1(3)
C41 S6 C42 C29 -71.7(3)
Pd3 S6 C42 C29 31.6(3)
O2 S7 C43 F1 61.3(3)
O3 S7 C43 F1 -176.1(3)
O1 S7 C43 F1 -58.3(3)
O2 S7 C43 F3 -177.7(3)
O3 S7 C43 F3 -55.0(3)
O1 S7 C43 F3 62.8(3)
O2 S7 C43 F2 -57.8(3)
O3 S7 C43 F2 64.9(3)
O1 S7 C43 F2 -177.3(3)
O6 S8 C44 F5 -54.8(3)
O4 S8 C44 F5 65.7(3)
O5 S8 C44 F5 -174.0(3)
O6 S8 C44 F4 -175.7(2)
O4 S8 C44 F4 -55.1(3)
O5 S8 C44 F4 65.1(3)
O6 S8 C44 F6 65.5(3)
O4 S8 C44 F6 -174.0(3)
O5 S8 C44 F6 -53.7(3)
O8 S9 C45 F9 -60.5(3)
O7 S9 C45 F9 60.3(3)
O9 S9 C45 F9 179.5(3)
O8 S9 C45 F8 59.3(3)
O7 S9 C45 F8 -179.9(3)
O9 S9 C45 F8 -60.7(3)
O8 S9 C45 F7 178.9(3)
O7 S9 C45 F7 -60.3(3)
O9 S9 C45 F7 59.0(3)
